data_4339611
loop_
_publ_author_name
'Blight, Barry A.'
'Wei, Xu'
'Wisner, James A.'
'Jennings, Michael C.'

_publ_section_title
;
 [2]Pseudorotaxane and [2]rotaxane molecular shuttles: self-assembly
 through second-sphere coordination of thiocyanate ligands.
;
_journal_issue 21
_journal_name_full 'Inorganic chemistry'
_journal_page_first 8445
_journal_page_last 8447
_journal_paper_doi 10.1021/ic701021p
_journal_volume 46
_journal_year 2007
_chemical_formula_moiety 'C42 H54 N4 O2 Pd S2, 3(C2 H4 Cl2), 0.8(C2 H4 Cl2), 0.8(C H2 Cl)'
_chemical_formula_sum 'C119.2 H152.4 Cl9.2 N8 O7 Pd S2'
_chemical_formula_weight 2305.95
_chemical_name_systematic
; 
 ? 
;
_space_group_IT_number 2
_symmetry_cell_setting triclinic
_symmetry_space_group_name_Hall '-P 1'
_symmetry_space_group_name_H-M 'P -1'
_atom_sites_solution_hydrogens geom
_atom_sites_solution_primary direct
_atom_sites_solution_secondary difmap
_audit_creation_method SHELXL-97
_cell_angle_alpha 76.900(6)
_cell_angle_beta 66.490(3)
_cell_angle_gamma 66.033(5)
_cell_formula_units_Z 2
_cell_length_a 17.288(2)
_cell_length_b 20.308(2)
_cell_length_c 21.536(2)
_cell_measurement_reflns_used 102525
_cell_measurement_temperature 150(2)
_cell_measurement_theta_max 25.03
_cell_measurement_theta_min 2.04
_cell_volume 6316.7(12)
_computing_cell_refinement 'DENZO-SMN (Otwinowski & Minor, 1997)'
_computing_data_collection 'COLLECT (Nonius, 1997-2001)'
_computing_data_reduction DENZO-SMN
_computing_molecular_graphics 'SHELXTL/PC (Sheldrick, 2001)'
_computing_publication_material SHELXTL/PC
_computing_structure_refinement 'SHELXL-97 (Sheldrick, 1997)'
_computing_structure_solution 'SHELXS-97 (Sheldrick, 1997)'
_diffrn_ambient_temperature 150(2)
_diffrn_measured_fraction_theta_full 0.945
_diffrn_measured_fraction_theta_max 0.945
_diffrn_measurement_device_type 'Nonius Kappa-CCD'
_diffrn_measurement_method '\f scans, and \w scans with \k offsets'
_diffrn_radiation_monochromator graphite
_diffrn_radiation_source 'fine-focus sealed tube'
_diffrn_radiation_type MoK\a
_diffrn_radiation_wavelength 0.71073
_diffrn_reflns_av_R_equivalents 0.1440
_diffrn_reflns_av_sigmaI/netI 0.3348
_diffrn_reflns_limit_h_max 20
_diffrn_reflns_limit_h_min -14
_diffrn_reflns_limit_k_max 24
_diffrn_reflns_limit_k_min -24
_diffrn_reflns_limit_l_max 25
_diffrn_reflns_limit_l_min -23
_diffrn_reflns_number 48244
_diffrn_reflns_theta_full 24.95
_diffrn_reflns_theta_max 24.95
_diffrn_reflns_theta_min 2.62
_diffrn_standards_number 0
_exptl_absorpt_coefficient_mu 0.428
_exptl_absorpt_correction_T_max 0.9862
_exptl_absorpt_correction_T_min 0.8976
_exptl_absorpt_correction_type multi-scan
_exptl_absorpt_process_details 'DENZO-SMN (Otwinowski & Minor, 1997)'
_exptl_crystal_colour yellow
_exptl_crystal_density_diffrn 1.212
_exptl_crystal_density_method 'not measured'
_exptl_crystal_description plate
_exptl_crystal_F_000 2428
_exptl_crystal_size_max 0.26
_exptl_crystal_size_mid 0.10
_exptl_crystal_size_min 0.03
_refine_diff_density_max 1.240
_refine_diff_density_min -0.913
_refine_diff_density_rms 0.106
_refine_ls_extinction_method none
_refine_ls_goodness_of_fit_ref 0.943
_refine_ls_hydrogen_treatment constr
_refine_ls_matrix_type full
_refine_ls_number_parameters 1359
_refine_ls_number_reflns 20915
_refine_ls_number_restraints 1248
_refine_ls_restrained_S_all 0.925
_refine_ls_R_factor_all 0.3019
_refine_ls_R_factor_gt 0.1123
_refine_ls_shift/su_max 0.001
_refine_ls_shift/su_mean 0.000
_refine_ls_structure_factor_coef Fsqd
_refine_ls_weighting_details 'calc w=1/[\s^2^(Fo^2^)+(0.1578P)^2^] where P=(Fo^2^+2Fc^2^)/3'
_refine_ls_weighting_scheme calc
_refine_ls_wR_factor_gt 0.2513
_refine_ls_wR_factor_ref 0.3411
_reflns_number_gt 6944
_reflns_number_total 20915
_reflns_threshold_expression I>2\s(I)
_cod_data_source_file ic701021p-file002.cif
_cod_data_source_block 07036
_cod_depositor_comments
;
The following automatic conversions were performed:

'_symmetry_cell_setting' value 'Triclinic' changed to 'triclinic'
according to
/usr/data/users/saulius/automatic-downloads/retrospective/ACS/lib/dictionaries/cif_core.dic
dictionary named 'cif_core.dic' version 2.4.2 from 2011-04-26.

Automatic conversion script
Id: cif_fix_values 2281 2013-09-26 08:29:07Z andrius 
;
_cod_original_cell_volume 6316.7(11)
_cod_original_formula_sum 'C119.20 H152.40 Cl9.20 N8 O7 Pd S2'
_cod_database_code 4339611

loop_
_symmetry_equiv_pos_as_xyz
'x, y, z'
'-x, -y, -z'

loop_
_atom_site_label
_atom_site_type_symbol
_atom_site_fract_x
_atom_site_fract_y
_atom_site_fract_z
_atom_site_U_iso_or_equiv
_atom_site_adp_type
_atom_site_occupancy
_atom_site_symmetry_multiplicity
_atom_site_calc_flag
_atom_site_refinement_flags
C11 C -0.4600(8) 1.0919(6) 0.2666(5) 0.054(3) Uani 1 1 d U
H11A H -0.5233 1.0978 0.2762 0.065 Uiso 1 1 calc R
H11B H -0.4598 1.1367 0.2774 0.065 Uiso 1 1 calc R
C12 C -0.4193(8) 1.0271(5) 0.3121(6) 0.052(3) Uani 1 1 d U
H12A H -0.4505 1.0385 0.3602 0.062 Uiso 1 1 calc R
H12B H -0.4293 0.9841 0.3072 0.062 Uiso 1 1 calc R
C13 C -0.3204(7) 1.0102(5) 0.2934(5) 0.044(2) Uani 1 1 d U
H13A H -0.2969 0.9677 0.3227 0.053 Uiso 1 1 calc R
H13B H -0.3115 1.0516 0.3029 0.053 Uiso 1 1 calc R
C14 C -0.2656(7) 0.9945(5) 0.2191(5) 0.042(2) Uani 1 1 d U
C15 C -0.3052(7) 1.0601(5) 0.1742(5) 0.044(2) Uani 1 1 d U
H15A H -0.2933 1.1019 0.1793 0.053 Uiso 1 1 calc R
H15B H -0.2741 1.0488 0.1260 0.053 Uiso 1 1 calc R
C16 C -0.4068(7) 1.0807(5) 0.1921(5) 0.044(2) Uani 1 1 d U
H16A H -0.4291 1.1258 0.1649 0.052 Uiso 1 1 calc R
H16B H -0.4177 1.0422 0.1795 0.052 Uiso 1 1 calc R
C17 C -0.2645(7) 0.9231(5) 0.2008(5) 0.041(2) Uani 1 1 d U
C18 C -0.2411(7) 0.9114(5) 0.1328(5) 0.041(2) Uani 1 1 d U
H18A H -0.2318 0.9486 0.0980 0.049 Uiso 1 1 calc R
C19 C -0.2315(7) 0.8451(5) 0.1162(5) 0.040(2) Uani 1 1 d U
C20 C -0.2481(7) 0.7926(5) 0.1671(5) 0.041(2) Uani 1 1 d U
C21 C -0.2684(7) 0.8010(5) 0.2351(6) 0.043(2) Uani 1 1 d U
C22 C -0.2801(7) 0.8693(5) 0.2496(5) 0.043(3) Uani 1 1 d U
H22A H -0.3001 0.8785 0.2958 0.052 Uiso 1 1 calc R
C23 C -0.2066(8) 0.8341(5) 0.0431(5) 0.056(3) Uani 1 1 d U
H23A H -0.1447 0.7999 0.0265 0.084 Uiso 1 1 calc R
H23B H -0.2112 0.8804 0.0159 0.084 Uiso 1 1 calc R
H23C H -0.2478 0.8147 0.0391 0.084 Uiso 1 1 calc R
C24 C -0.2822(8) 0.7439(5) 0.2922(5) 0.055(3) Uani 1 1 d U
H24A H -0.3409 0.7401 0.3024 0.083 Uiso 1 1 calc R
H24B H -0.2806 0.7571 0.3326 0.083 Uiso 1 1 calc R
H24C H -0.2343 0.6974 0.2788 0.083 Uiso 1 1 calc R
N25 N -0.2334(6) 0.7222(4) 0.1495(4) 0.052(2) Uani 1 1 d U
H25A H -0.1792 0.6970 0.1235 0.063 Uiso 1 1 calc R
C26 C -0.3000(8) 0.6935(5) 0.1716(6) 0.046(3) Uani 1 1 d U
O27 O -0.3794(6) 0.7288(4) 0.1986(4) 0.061(2) Uani 1 1 d U
C28 C -0.2668(7) 0.6145(5) 0.1643(5) 0.046(3) Uani 1 1 d U
C29 C -0.1830(7) 0.5705(5) 0.1678(5) 0.047(3) Uani 1 1 d U
H29A H -0.1459 0.5906 0.1740 0.056 Uiso 1 1 calc R
C30 C -0.1526(8) 0.4957(5) 0.1622(5) 0.047(3) Uani 1 1 d U
C31 C -0.2080(7) 0.4681(5) 0.1535(5) 0.047(3) Uani 1 1 d U
H31A H -0.1882 0.4176 0.1505 0.057 Uiso 1 1 calc R
C32 C -0.2910(7) 0.5113(5) 0.1491(5) 0.045(3) Uani 1 1 d U
C33 C -0.3198(7) 0.5841(5) 0.1562(5) 0.050(3) Uani 1 1 d U
H33A H -0.3782 0.6143 0.1554 0.060 Uiso 1 1 calc R
C34 C -0.3535(8) 0.4803(5) 0.1377(6) 0.058(3) Uani 1 1 d U
C35 C -0.4315(8) 0.4826(6) 0.2037(6) 0.066(3) Uani 1 1 d U
H35A H -0.4573 0.5305 0.2208 0.099 Uiso 1 1 calc R
H35B H -0.4099 0.4459 0.2372 0.099 Uiso 1 1 calc R
H35C H -0.4778 0.4728 0.1959 0.099 Uiso 1 1 calc R
C36 C -0.3004(8) 0.4016(6) 0.1170(8) 0.089(4) Uani 1 1 d U
H36A H -0.3375 0.3853 0.1039 0.134 Uiso 1 1 calc R
H36B H -0.2853 0.3701 0.1555 0.134 Uiso 1 1 calc R
H36C H -0.2448 0.3997 0.0785 0.134 Uiso 1 1 calc R
C37 C -0.3868(9) 0.5245(7) 0.0820(6) 0.077(4) Uani 1 1 d U
H37A H -0.4253 0.5045 0.0749 0.115 Uiso 1 1 calc R
H37B H -0.3354 0.5237 0.0401 0.115 Uiso 1 1 calc R
H37C H -0.4217 0.5745 0.0944 0.115 Uiso 1 1 calc R
C38 C -0.0625(7) 0.4484(5) 0.1700(5) 0.043(2) Uani 1 1 d U
O39 O -0.0501(5) 0.3878(4) 0.1986(4) 0.060(2) Uani 1 1 d U
N40 N -0.0004(6) 0.4809(4) 0.1434(4) 0.051(2) Uani 1 1 d U
H40A H -0.0127 0.5213 0.1176 0.061 Uiso 1 1 calc R
C41 C 0.0845(8) 0.4539(5) 0.1546(6) 0.047(2) Uani 1 1 d U
C42 C 0.0834(7) 0.4570(5) 0.2199(6) 0.044(2) Uani 1 1 d U
C43 C 0.1662(7) 0.4370(5) 0.2270(6) 0.045(3) Uani 1 1 d U
H43A H 0.1673 0.4392 0.2702 0.054 Uiso 1 1 calc R
C44 C 0.2473(7) 0.4142(5) 0.1744(5) 0.041(2) Uani 1 1 d U
C45 C 0.2451(8) 0.4092(5) 0.1114(6) 0.051(3) Uani 1 1 d U
H45A H 0.3001 0.3916 0.0750 0.061 Uiso 1 1 calc R
C46 C 0.1628(8) 0.4298(5) 0.1014(6) 0.050(3) Uani 1 1 d U
C47 C -0.0031(8) 0.4803(6) 0.2784(6) 0.071(3) Uani 1 1 d U
H47A H 0.0097 0.4825 0.3181 0.106 Uiso 1 1 calc R
H47B H -0.0335 0.4455 0.2889 0.106 Uiso 1 1 calc R
H47C H -0.0421 0.5282 0.2663 0.106 Uiso 1 1 calc R
C48 C 0.1631(9) 0.4255(7) 0.0324(6) 0.079(4) Uani 1 1 d U
H48A H 0.1276 0.3962 0.0367 0.118 Uiso 1 1 calc R
H48B H 0.2252 0.4031 0.0024 0.118 Uiso 1 1 calc R
H48C H 0.1365 0.4742 0.0131 0.118 Uiso 1 1 calc R
C49 C 0.3361(7) 0.3979(5) 0.1853(5) 0.043(2) Uani 1 1 d U
C50 C 0.4183(7) 0.3511(5) 0.1303(6) 0.047(2) Uani 1 1 d U
H50A H 0.4082 0.3067 0.1296 0.057 Uiso 1 1 calc R
H50B H 0.4226 0.3782 0.0853 0.057 Uiso 1 1 calc R
C51 C 0.5060(8) 0.3300(5) 0.1410(6) 0.055(3) Uani 1 1 d U
H51A H 0.5194 0.3739 0.1374 0.066 Uiso 1 1 calc R
H51B H 0.5550 0.2990 0.1049 0.066 Uiso 1 1 calc R
C52 C 0.5035(8) 0.2892(6) 0.2103(6) 0.065(3) Uani 1 1 d U
H52A H 0.5004 0.2415 0.2109 0.078 Uiso 1 1 calc R
H52B H 0.5601 0.2808 0.2174 0.078 Uiso 1 1 calc R
C53 C 0.4247(8) 0.3294(6) 0.2676(6) 0.063(3) Uani 1 1 d U
H53A H 0.4349 0.3717 0.2737 0.076 Uiso 1 1 calc R
H53B H 0.4207 0.2974 0.3101 0.076 Uiso 1 1 calc R
C54 C 0.3343(8) 0.3555(5) 0.2548(5) 0.051(3) Uani 1 1 d U
H54A H 0.3183 0.3129 0.2580 0.061 Uiso 1 1 calc R
H54B H 0.2863 0.3866 0.2912 0.061 Uiso 1 1 calc R
C55 C 0.3421(7) 0.4741(5) 0.1802(5) 0.036(2) Uani 1 1 d U
C56 C 0.3665(7) 0.5116(5) 0.1191(5) 0.042(3) Uani 1 1 d U
H56A H 0.3821 0.4895 0.0793 0.050 Uiso 1 1 calc R
C57 C 0.3699(7) 0.5805(5) 0.1116(5) 0.044(3) Uani 1 1 d U
C58 C 0.3469(7) 0.6122(5) 0.1698(5) 0.040(2) Uani 1 1 d U
C59 C 0.3223(7) 0.5767(5) 0.2339(5) 0.044(3) Uani 1 1 d U
C60 C 0.3210(7) 0.5077(5) 0.2376(5) 0.041(3) Uani 1 1 d U
H60A H 0.3050 0.4826 0.2810 0.049 Uiso 1 1 calc R
C61 C 0.3988(8) 0.6181(6) 0.0414(5) 0.055(3) Uani 1 1 d U
H61A H 0.3454 0.6539 0.0319 0.082 Uiso 1 1 calc R
H61B H 0.4312 0.5824 0.0074 0.082 Uiso 1 1 calc R
H61C H 0.4385 0.6424 0.0395 0.082 Uiso 1 1 calc R
C62 C 0.2942(8) 0.6116(5) 0.2991(5) 0.053(3) Uani 1 1 d U
H62A H 0.3481 0.6052 0.3082 0.080 Uiso 1 1 calc R
H62B H 0.2565 0.5886 0.3370 0.080 Uiso 1 1 calc R
H62C H 0.2600 0.6633 0.2937 0.080 Uiso 1 1 calc R
N63 N 0.3447(6) 0.6852(4) 0.1630(4) 0.044(2) Uani 1 1 d U
H63A H 0.3103 0.7182 0.1414 0.053 Uiso 1 1 calc R
C64 C 0.3918(8) 0.7078(6) 0.1875(5) 0.047(3) Uani 1 1 d U
O65 O 0.4497(5) 0.6677(3) 0.2090(4) 0.053(2) Uani 1 1 d U
C66 C 0.3612(7) 0.7901(5) 0.1830(5) 0.042(3) Uani 1 1 d U
C67 C 0.2732(7) 0.8328(5) 0.1879(5) 0.044(3) Uani 1 1 d U
H67A H 0.2309 0.8105 0.1961 0.053 Uiso 1 1 calc R
C68 C 0.2463(7) 0.9060(5) 0.1813(5) 0.044(2) Uani 1 1 d U
C69 C 0.3100(7) 0.9389(5) 0.1721(5) 0.045(3) Uani 1 1 d U
H69A H 0.2912 0.9901 0.1684 0.054 Uiso 1 1 calc R
C70 C 0.3980(7) 0.8980(5) 0.1684(5) 0.039(2) Uani 1 1 d U
C71 C 0.4221(7) 0.8223(5) 0.1749(5) 0.040(2) Uani 1 1 d U
H71A H 0.4815 0.7925 0.1739 0.048 Uiso 1 1 calc R
C72 C 0.4660(7) 0.9328(5) 0.1588(6) 0.047(3) Uani 1 1 d U
C73 C 0.5478(8) 0.9053(6) 0.0968(6) 0.066(3) Uani 1 1 d U
H73A H 0.5306 0.9220 0.0562 0.099 Uiso 1 1 calc R
H73B H 0.5719 0.8524 0.1012 0.099 Uiso 1 1 calc R
H73C H 0.5940 0.9238 0.0928 0.099 Uiso 1 1 calc R
C74 C 0.4942(8) 0.9105(5) 0.2210(6) 0.060(3) Uani 1 1 d U
H74A H 0.5200 0.8577 0.2268 0.090 Uiso 1 1 calc R
H74B H 0.4415 0.9286 0.2613 0.090 Uiso 1 1 calc R
H74C H 0.5394 0.9310 0.2152 0.090 Uiso 1 1 calc R
C75 C 0.4270(8) 1.0144(5) 0.1497(6) 0.063(3) Uani 1 1 d U
H75A H 0.4704 1.0347 0.1482 0.095 Uiso 1 1 calc R
H75B H 0.3709 1.0325 0.1878 0.095 Uiso 1 1 calc R
H75C H 0.4142 1.0289 0.1071 0.095 Uiso 1 1 calc R
C76 C 0.1517(8) 0.9502(6) 0.1878(6) 0.049(3) Uani 1 1 d U
O77 O 0.1096(5) 1.0059(4) 0.2188(4) 0.066(2) Uani 1 1 d U
N78 N 0.1132(6) 0.9231(4) 0.1616(4) 0.046(2) Uani 1 1 d U
H78A H 0.1494 0.8892 0.1333 0.055 Uiso 1 1 calc R
C79 C 0.0198(8) 0.9444(5) 0.1757(6) 0.048(2) Uani 1 1 d U
C80 C -0.0297(8) 0.9142(5) 0.2351(6) 0.049(3) Uani 1 1 d U
C81 C -0.1201(8) 0.9314(5) 0.2470(5) 0.049(3) Uani 1 1 d U
H81A H -0.1541 0.9098 0.2865 0.058 Uiso 1 1 calc R
C82 C -0.1635(7) 0.9791(5) 0.2034(5) 0.041(2) Uani 1 1 d U
C83 C -0.1113(8) 1.0083(5) 0.1451(5) 0.048(3) Uani 1 1 d U
H83A H -0.1392 1.0410 0.1145 0.058 Uiso 1 1 calc R
C84 C -0.0196(8) 0.9910(5) 0.1303(5) 0.046(2) Uani 1 1 d U
C86 C 0.0114(8) 0.8608(6) 0.2835(6) 0.072(4) Uani 1 1 d U
H86A H -0.0322 0.8393 0.3162 0.108 Uiso 1 1 calc R
H86B H 0.0282 0.8853 0.3078 0.108 Uiso 1 1 calc R
H86C H 0.0653 0.8228 0.2584 0.108 Uiso 1 1 calc R
C85 C 0.0389(8) 1.0203(6) 0.0638(6) 0.063(3) Uani 1 1 d U
H85A H 0.0570 1.0554 0.0740 0.095 Uiso 1 1 calc R
H85B H 0.0041 1.0440 0.0334 0.095 Uiso 1 1 calc R
H85C H 0.0927 0.9803 0.0418 0.095 Uiso 1 1 calc R
Pd Pd 0.11748(6) 0.75710(4) -0.05030(4) 0.0479(3) Uani 1 1 d U
S1 S 0.0332(2) 0.70346(15) -0.06803(15) 0.0527(8) Uani 1 1 d U
C2 C -0.0025(8) 0.6566(6) 0.0047(6) 0.052(3) Uani 1 1 d U
N3 N -0.0282(7) 0.6244(5) 0.0556(5) 0.067(3) Uani 1 1 d U
S4 S 0.2086(2) 0.81301(16) -0.04573(16) 0.0650(10) Uani 1 1 d U
C5 C 0.2086(8) 0.7960(5) 0.0332(6) 0.051(3) Uani 1 1 d U
N6 N 0.2127(6) 0.7842(4) 0.0874(5) 0.052(2) Uani 1 1 d U
N101 N 0.1490(7) 0.7917(4) -0.1493(5) 0.049(2) Uani 1 1 d U
C102 C 0.2265(9) 0.7870(5) -0.1931(6) 0.050(3) Uani 1 1 d U
H10A H 0.2760 0.7580 -0.1785 0.060 Uiso 1 1 calc R
C103 C 0.2485(8) 0.8175(5) -0.2578(6) 0.052(3) Uani 1 1 d U
H10B H 0.3092 0.8077 -0.2874 0.062 Uiso 1 1 calc R
C104 C 0.1739(9) 0.8654(6) -0.2784(6) 0.054(3) Uani 1 1 d U
C105 C 0.0863(9) 0.8727(6) -0.2351(6) 0.056(3) Uani 1 1 d U
H10C H 0.0358 0.9010 -0.2490 0.067 Uiso 1 1 calc R
C106 C 0.0759(8) 0.8368(6) -0.1710(6) 0.054(3) Uani 1 1 d U
H10D H 0.0164 0.8428 -0.1401 0.064 Uiso 1 1 calc R
O107 O 0.1948(5) 0.9001(4) -0.3416(4) 0.061(2) Uani 1 1 d U
C108 C 0.1208(8) 0.9511(6) -0.3644(6) 0.059(3) Uani 1 1 d U
H10E H 0.0851 0.9252 -0.3678 0.071 Uiso 1 1 calc R
H10F H 0.0804 0.9881 -0.3312 0.071 Uiso 1 1 calc R
C109 C 0.1585(8) 0.9859(6) -0.4308(6) 0.056(3) Uani 1 1 d U
C110 C 0.2057(8) 1.0306(5) -0.4359(5) 0.054(3) Uani 1 1 d U
H11C H 0.2132 1.0375 -0.3967 0.065 Uiso 1 1 calc R
C111 C 0.2416(8) 1.0648(6) -0.4989(6) 0.058(3) Uani 1 1 d U
C112 C 0.2277(8) 1.0563(6) -0.5552(6) 0.060(3) Uani 1 1 d U
H11D H 0.2511 1.0804 -0.5977 0.072 Uiso 1 1 calc R
C113 C 0.1794(9) 1.0125(6) -0.5505(6) 0.064(3) Uani 1 1 d U
C114 C 0.1460(8) 0.9771(6) -0.4891(6) 0.058(3) Uani 1 1 d U
H11E H 0.1145 0.9468 -0.4859 0.070 Uiso 1 1 calc R
C115 C 0.2972(9) 1.1112(6) -0.5030(6) 0.058(3) Uani 1 1 d U
C116 C 0.3188(9) 1.1548(6) -0.5735(6) 0.073(4) Uani 1 1 d U
H11F H 0.2631 1.1928 -0.5773 0.109 Uiso 1 1 calc R
H11G H 0.3449 1.1221 -0.6096 0.109 Uiso 1 1 calc R
H11H H 0.3619 1.1768 -0.5777 0.109 Uiso 1 1 calc R
C117 C 0.2441(8) 1.1649(6) -0.4486(6) 0.066(3) Uani 1 1 d U
H11I H 0.2262 1.1389 -0.4040 0.099 Uiso 1 1 calc R
H11J H 0.1900 1.1998 -0.4578 0.099 Uiso 1 1 calc R
H11K H 0.2816 1.1904 -0.4489 0.099 Uiso 1 1 calc R
C118 C 0.3873(8) 1.0575(6) -0.4939(6) 0.068(3) Uani 1 1 d U
H11L H 0.4275 1.0838 -0.5019 0.102 Uiso 1 1 calc R
H11M H 0.4163 1.0205 -0.5264 0.102 Uiso 1 1 calc R
H11N H 0.3750 1.0344 -0.4475 0.102 Uiso 1 1 calc R
C119 C 0.1662(11) 1.0017(8) -0.6131(7) 0.084(4) Uani 1 1 d U
C120 C 0.0924(15) 0.9808(16) -0.5993(9) 0.223(11) Uani 1 1 d U
H12C H 0.0396 1.0103 -0.5649 0.335 Uiso 1 1 calc R
H12D H 0.1070 0.9297 -0.5825 0.335 Uiso 1 1 calc R
H12E H 0.0791 0.9877 -0.6411 0.335 Uiso 1 1 calc R
C121 C 0.2437(17) 0.9418(18) -0.6485(12) 0.297(14) Uani 1 1 d U
H12F H 0.2299 0.9279 -0.6825 0.446 Uiso 1 1 calc R
H12G H 0.2570 0.9005 -0.6157 0.446 Uiso 1 1 calc R
H12H H 0.2962 0.9569 -0.6710 0.446 Uiso 1 1 calc R
C122 C 0.164(3) 1.0578(14) -0.6594(12) 0.308(13) Uani 1 1 d U
H12I H 0.1637 1.0448 -0.7006 0.461 Uiso 1 1 calc R
H12J H 0.2167 1.0708 -0.6704 0.461 Uiso 1 1 calc R
H12K H 0.1088 1.0990 -0.6414 0.461 Uiso 1 1 calc R
N201 N 0.0818(6) 0.7306(4) 0.0480(4) 0.0404(19) Uani 1 1 d U
C202 C 0.1302(8) 0.6702(5) 0.0781(6) 0.047(3) Uani 1 1 d U
H20A H 0.1834 0.6375 0.0495 0.057 Uiso 1 1 calc R
C203 C 0.1066(8) 0.6535(5) 0.1479(6) 0.048(3) Uani 1 1 d U
H20B H 0.1425 0.6104 0.1663 0.058 Uiso 1 1 calc R
C204 C 0.0289(8) 0.7015(6) 0.1905(6) 0.045(2) Uani 1 1 d U
C205 C -0.0230(8) 0.7625(5) 0.1605(6) 0.052(3) Uani 1 1 d U
H20C H -0.0773 0.7956 0.1877 0.062 Uiso 1 1 calc R
C206 C 0.0057(8) 0.7736(5) 0.0918(6) 0.049(3) Uani 1 1 d U
H20D H -0.0309 0.8154 0.0727 0.059 Uiso 1 1 calc R
O207 O -0.0002(5) 0.6947(4) 0.2587(4) 0.058(2) Uani 1 1 d U
C208 C 0.0572(8) 0.6379(6) 0.2927(5) 0.060(3) Uani 1 1 d U
H20E H 0.1161 0.6438 0.2787 0.072 Uiso 1 1 calc R
H20F H 0.0679 0.5899 0.2808 0.072 Uiso 1 1 calc R
C209 C 0.0092(9) 0.6440(6) 0.3678(6) 0.059(3) Uani 1 1 d U
C210 C 0.0343(8) 0.6773(6) 0.4024(6) 0.060(3) Uani 1 1 d U
H21A H 0.0804 0.6971 0.3783 0.072 Uiso 1 1 calc R
C211 C -0.0075(9) 0.6819(6) 0.4718(6) 0.058(3) Uani 1 1 d U
C212 C -0.0767(9) 0.6532(6) 0.5054(6) 0.063(3) Uani 1 1 d U
H21B H -0.1055 0.6554 0.5532 0.075 Uiso 1 1 calc R
C213 C -0.1057(9) 0.6205(6) 0.4698(6) 0.058(3) Uani 1 1 d U
C214 C -0.0608(8) 0.6179(6) 0.4010(5) 0.052(3) Uani 1 1 d U
H21C H -0.0782 0.5976 0.3755 0.062 Uiso 1 1 calc R
C215 C 0.0216(10) 0.7158(7) 0.5106(7) 0.076(3) Uani 1 1 d U
C216 C 0.0147(11) 0.7933(7) 0.4803(7) 0.102(5) Uani 1 1 d U
H21D H -0.0476 0.8219 0.4829 0.153 Uiso 1 1 calc R
H21E H 0.0546 0.7922 0.4327 0.153 Uiso 1 1 calc R
H21F H 0.0328 0.8151 0.5059 0.153 Uiso 1 1 calc R
C217 C -0.0364(11) 0.7218(8) 0.5837(7) 0.110(5) Uani 1 1 d U
H21G H -0.0958 0.7588 0.5875 0.165 Uiso 1 1 calc R
H21H H -0.0082 0.7354 0.6078 0.165 Uiso 1 1 calc R
H21I H -0.0432 0.6752 0.6037 0.165 Uiso 1 1 calc R
C218 C 0.1188(11) 0.6722(8) 0.5050(8) 0.110(5) Uani 1 1 d U
H21J H 0.1383 0.6955 0.5283 0.165 Uiso 1 1 calc R
H21K H 0.1572 0.6697 0.4571 0.165 Uiso 1 1 calc R
H21L H 0.1237 0.6233 0.5262 0.165 Uiso 1 1 calc R
C219 C -0.1793(10) 0.5886(7) 0.5085(6) 0.073(3) Uani 1 1 d U
C220 C -0.2652(10) 0.6463(7) 0.5477(7) 0.098(4) Uani 1 1 d U
H22B H -0.2869 0.6854 0.5158 0.147 Uiso 1 1 calc R
H22C H -0.2525 0.6657 0.5788 0.147 Uiso 1 1 calc R
H22D H -0.3115 0.6248 0.5738 0.147 Uiso 1 1 calc R
C221 C -0.1490(11) 0.5278(7) 0.5623(7) 0.108(5) Uani 1 1 d U
H22E H -0.1879 0.4989 0.5790 0.162 Uiso 1 1 calc R
H22F H -0.1537 0.5499 0.6003 0.162 Uiso 1 1 calc R
H22G H -0.0863 0.4967 0.5413 0.162 Uiso 1 1 calc R
C222 C -0.1959(11) 0.5546(8) 0.4625(7) 0.109(5) Uani 1 1 d U
H22H H -0.2452 0.5364 0.4888 0.163 Uiso 1 1 calc R
H22I H -0.1411 0.5145 0.4419 0.163 Uiso 1 1 calc R
H22J H -0.2122 0.5907 0.4267 0.163 Uiso 1 1 calc R
Cl31 Cl 0.1579(3) 1.15362(18) 0.1543(2) 0.1203(17) Uani 1 1 d DU
C302 C 0.1566(12) 1.2416(6) 0.1504(9) 0.115(5) Uani 1 1 d DU
H30A H 0.2059 1.2495 0.1094 0.138 Uiso 1 1 calc R
H30B H 0.0987 1.2772 0.1467 0.138 Uiso 1 1 calc R
C303 C 0.1678(9) 1.2532(6) 0.2123(9) 0.111(5) Uani 1 1 d DU
H30C H 0.1196 1.2432 0.2530 0.133 Uiso 1 1 calc R
H30D H 0.1592 1.3048 0.2106 0.133 Uiso 1 1 calc R
Cl34 Cl 0.2721(4) 1.2003(2) 0.2219(3) 0.148(2) Uani 1 1 d DU
Cl41 Cl -0.5105(3) 0.8644(2) 0.4162(2) 0.1155(15) Uani 1 1 d DU
C402 C -0.6101(9) 0.8640(8) 0.4861(7) 0.111(4) Uani 1 1 d DU
H40B H -0.6367 0.9098 0.5081 0.133 Uiso 1 1 calc R
H40C H -0.6543 0.8625 0.4686 0.133 Uiso 1 1 calc R
C403 C -0.5964(10) 0.8050(8) 0.5361(7) 0.100(4) Uani 1 1 d DU
H40D H -0.5615 0.7592 0.5136 0.120 Uiso 1 1 calc R
H40E H -0.6555 0.8026 0.5676 0.120 Uiso 1 1 calc R
Cl44 Cl -0.5382(4) 0.8144(3) 0.5826(2) 0.1432(19) Uani 1 1 d DU
Cl51 Cl 0.3277(11) 0.6526(4) -0.3378(5) 0.283(6) Uani 0.80 1 d PDU
C502 C 0.259(4) 0.612(2) -0.348(3) 0.55(4) Uani 0.80 1 d PDU
H50C H 0.2549 0.5687 -0.3158 0.664 Uiso 0.80 1 calc PR
H50D H 0.2770 0.6005 -0.3950 0.664 Uiso 0.80 1 calc PR
C503 C 0.160(2) 0.6916(14) -0.3234(11) 0.269(13) Uani 0.80 1 d PDU
H50E H 0.1065 0.6798 -0.3152 0.322 Uiso 0.80 1 calc PR
H50F H 0.1544 0.7054 -0.2801 0.322 Uiso 0.80 1 calc PR
Cl54 Cl 0.1605(5) 0.7667(3) -0.3841(3) 0.134(2) Uani 0.80 1 d PDU
Cl61 Cl -0.6564(5) 0.7254(4) 0.4245(3) 0.158(3) Uani 0.80 1 d PDU
C602 C -0.5677(13) 0.7260(10) 0.3479(6) 0.113(5) Uani 0.80 1 d PDU
H60B H -0.5907 0.7389 0.3098 0.136 Uiso 0.80 1 calc PR
H60C H -0.5444 0.7635 0.3472 0.136 Uiso 0.80 1 calc PR
C603 C -0.4935(14) 0.6558(11) 0.3382(9) 0.115(5) Uani 0.80 1 d PDU
H60D H -0.4508 0.6560 0.2910 0.138 Uiso 0.80 1 calc PR
H60E H -0.5182 0.6175 0.3445 0.138 Uiso 0.80 1 calc PR
Cl64 Cl -0.4355(6) 0.6352(4) 0.3942(4) 0.194(4) Uani 0.80 1 d PDU
Cl71 Cl 0.5622(4) 0.7419(2) 0.0076(2) 0.1203(16) Uani 1 1 d DU
C702 C 0.4995(12) 0.8258(8) -0.0228(8) 0.127(5) Uani 1 1 d DU
H70A H 0.5063 0.8649 -0.0072 0.152 Uiso 1 1 calc R
H70B H 0.5233 0.8296 -0.0730 0.152 Uiso 1 1 calc R
C703 C 0.4058(11) 0.8352(7) 0.0006(8) 0.140(6) Uani 1 1 d DU
H70C H 0.3860 0.8191 0.0495 0.168 Uiso 1 1 calc R
H70D H 0.3972 0.8049 -0.0244 0.168 Uiso 1 1 calc R
Cl74 Cl 0.3367(4) 0.9299(2) -0.0121(2) 0.1363(18) Uani 1 1 d DU
O801 O -0.5669(12) 0.4921(8) 0.4306(10) 0.288(12) Uani 1 1 d .

loop_
_atom_site_aniso_label
_atom_site_aniso_U_11
_atom_site_aniso_U_22
_atom_site_aniso_U_33
_atom_site_aniso_U_23
_atom_site_aniso_U_13
_atom_site_aniso_U_12
C11 0.042(7) 0.064(7) 0.062(6) 0.000(5) -0.022(5) -0.022(6)
C12 0.047(6) 0.051(6) 0.064(7) 0.000(5) -0.020(5) -0.025(6)
C13 0.039(6) 0.038(6) 0.062(6) -0.001(4) -0.019(5) -0.020(5)
C14 0.038(5) 0.037(5) 0.060(6) -0.003(4) -0.024(4) -0.016(5)
C15 0.038(6) 0.039(5) 0.061(6) -0.005(4) -0.023(5) -0.014(5)
C16 0.036(6) 0.037(6) 0.065(6) -0.001(5) -0.027(6) -0.011(5)
C17 0.031(7) 0.036(5) 0.061(6) 0.001(4) -0.022(6) -0.015(5)
C18 0.032(7) 0.027(5) 0.062(6) -0.003(4) -0.018(6) -0.007(5)
C19 0.025(7) 0.032(5) 0.063(5) -0.006(4) -0.014(6) -0.008(5)
C20 0.026(7) 0.030(5) 0.068(5) 0.000(4) -0.021(6) -0.009(5)
C21 0.028(7) 0.038(5) 0.067(6) 0.001(4) -0.019(6) -0.017(5)
C22 0.029(7) 0.055(5) 0.062(6) 0.004(4) -0.020(6) -0.031(5)
C23 0.054(9) 0.041(6) 0.066(6) -0.005(5) -0.016(7) -0.014(6)
C24 0.060(9) 0.047(6) 0.069(7) 0.005(5) -0.032(7) -0.024(6)
N25 0.043(6) 0.027(4) 0.087(6) -0.007(4) -0.017(5) -0.017(4)
C26 0.037(6) 0.038(5) 0.079(8) -0.010(5) -0.027(6) -0.018(4)
O27 0.042(5) 0.036(4) 0.112(7) -0.019(4) -0.029(5) -0.010(4)
C28 0.037(6) 0.029(4) 0.080(7) -0.006(5) -0.026(6) -0.014(4)
C29 0.038(6) 0.040(5) 0.082(8) -0.006(5) -0.032(6) -0.021(4)
C30 0.041(6) 0.039(5) 0.067(7) -0.004(5) -0.020(6) -0.018(4)
C31 0.040(6) 0.030(5) 0.077(8) -0.005(5) -0.021(6) -0.016(4)
C32 0.039(6) 0.038(5) 0.072(7) 0.002(5) -0.024(6) -0.025(5)
C33 0.032(7) 0.042(5) 0.086(8) -0.016(5) -0.022(6) -0.014(5)
C34 0.053(7) 0.043(6) 0.096(8) -0.015(5) -0.033(6) -0.024(5)
C35 0.039(7) 0.059(7) 0.112(8) -0.006(6) -0.030(6) -0.025(6)
C36 0.053(9) 0.057(6) 0.182(14) -0.049(7) -0.049(8) -0.014(6)
C37 0.071(11) 0.092(8) 0.094(8) -0.019(7) -0.047(8) -0.031(7)
C38 0.039(6) 0.035(5) 0.059(7) -0.010(5) -0.015(6) -0.017(4)
O39 0.052(6) 0.032(4) 0.110(6) 0.000(4) -0.043(5) -0.018(4)
N40 0.043(5) 0.039(5) 0.079(6) 0.001(4) -0.029(5) -0.018(4)
C41 0.042(6) 0.041(6) 0.070(6) 0.002(5) -0.028(5) -0.021(5)
C42 0.028(5) 0.044(6) 0.065(6) -0.013(5) -0.013(5) -0.014(5)
C43 0.035(5) 0.050(6) 0.066(7) -0.017(5) -0.019(5) -0.021(5)
C44 0.030(5) 0.041(6) 0.063(6) -0.001(5) -0.019(5) -0.022(5)
C45 0.043(6) 0.057(7) 0.057(6) 0.000(5) -0.021(5) -0.021(6)
C46 0.048(6) 0.048(6) 0.063(6) 0.001(5) -0.024(5) -0.023(6)
C47 0.043(7) 0.085(9) 0.078(8) -0.018(7) -0.009(6) -0.020(7)
C48 0.052(10) 0.121(11) 0.078(7) -0.021(8) -0.033(7) -0.027(8)
C49 0.031(5) 0.050(5) 0.061(6) 0.000(4) -0.020(5) -0.026(5)
C50 0.033(6) 0.039(6) 0.077(7) -0.007(5) -0.019(5) -0.018(5)
C51 0.037(6) 0.039(6) 0.090(7) -0.007(5) -0.026(6) -0.010(5)
C52 0.051(7) 0.059(7) 0.097(8) 0.002(5) -0.038(6) -0.022(6)
C53 0.064(8) 0.052(7) 0.088(7) 0.004(5) -0.044(6) -0.022(6)
C54 0.055(7) 0.036(6) 0.073(6) -0.002(4) -0.033(6) -0.018(5)
C55 0.019(6) 0.041(5) 0.054(6) -0.003(4) -0.016(5) -0.012(4)
C56 0.036(7) 0.036(5) 0.056(6) -0.006(4) -0.016(6) -0.013(5)
C57 0.046(8) 0.044(5) 0.056(5) 0.002(4) -0.027(6) -0.023(5)
C58 0.033(7) 0.045(5) 0.055(5) 0.000(4) -0.024(6) -0.019(5)
C59 0.040(7) 0.050(6) 0.053(5) -0.007(4) -0.017(6) -0.022(5)
C60 0.031(7) 0.047(5) 0.057(6) -0.001(4) -0.016(6) -0.025(5)
C61 0.060(9) 0.064(7) 0.057(6) -0.005(5) -0.018(7) -0.040(7)
C62 0.055(9) 0.047(6) 0.057(6) -0.004(5) -0.016(7) -0.022(6)
N63 0.040(6) 0.031(4) 0.072(6) -0.004(4) -0.030(5) -0.011(4)
C64 0.044(8) 0.039(5) 0.068(8) -0.005(5) -0.023(6) -0.020(5)
O65 0.049(6) 0.033(4) 0.097(6) -0.001(4) -0.043(5) -0.016(4)
C66 0.035(6) 0.038(4) 0.067(7) -0.005(5) -0.028(6) -0.013(4)
C67 0.044(6) 0.035(4) 0.073(7) -0.002(5) -0.038(6) -0.018(4)
C68 0.039(5) 0.033(5) 0.070(7) -0.002(5) -0.032(6) -0.012(4)
C69 0.042(6) 0.030(5) 0.070(7) -0.010(5) -0.023(6) -0.012(4)
C70 0.039(5) 0.033(5) 0.053(6) -0.004(5) -0.020(5) -0.016(4)
C71 0.033(6) 0.033(4) 0.064(7) -0.002(5) -0.029(6) -0.011(4)
C72 0.035(6) 0.034(5) 0.080(7) -0.005(5) -0.024(5) -0.015(5)
C73 0.040(7) 0.062(7) 0.104(8) -0.015(6) -0.015(6) -0.032(6)
C74 0.054(9) 0.042(6) 0.110(8) -0.012(6) -0.049(7) -0.017(6)
C75 0.057(8) 0.039(5) 0.121(10) -0.001(5) -0.050(8) -0.027(5)
C76 0.037(6) 0.041(6) 0.071(8) -0.007(5) -0.020(6) -0.013(4)
O77 0.046(5) 0.046(5) 0.113(7) -0.023(4) -0.033(5) -0.010(4)
N78 0.031(5) 0.043(5) 0.067(6) -0.013(4) -0.022(5) -0.007(4)
C79 0.035(6) 0.042(6) 0.075(7) -0.007(5) -0.025(5) -0.014(5)
C80 0.046(6) 0.039(6) 0.075(7) 0.001(5) -0.032(6) -0.018(5)
C81 0.050(6) 0.048(6) 0.050(7) 0.003(5) -0.020(5) -0.021(5)
C82 0.042(5) 0.044(6) 0.051(6) -0.017(4) -0.023(4) -0.016(4)
C83 0.044(6) 0.050(6) 0.056(7) -0.001(5) -0.027(5) -0.014(5)
C84 0.044(6) 0.043(6) 0.065(7) 0.001(5) -0.030(5) -0.022(5)
C86 0.050(9) 0.081(9) 0.087(9) 0.014(6) -0.036(8) -0.025(7)
C85 0.050(8) 0.055(7) 0.088(8) 0.015(6) -0.034(6) -0.023(6)
Pd 0.0493(7) 0.0431(5) 0.0597(6) -0.0014(4) -0.0246(5) -0.0201(5)
S1 0.049(2) 0.0541(18) 0.064(2) -0.0041(14) -0.0255(18) -0.0209(16)
C2 0.034(8) 0.067(8) 0.065(7) -0.008(6) -0.020(7) -0.023(6)
N3 0.072(8) 0.072(7) 0.077(7) 0.002(5) -0.031(7) -0.044(6)
S4 0.087(3) 0.068(2) 0.069(2) 0.0112(16) -0.040(2) -0.050(2)
C5 0.068(9) 0.023(5) 0.080(7) -0.001(5) -0.044(7) -0.016(6)
N6 0.050(7) 0.040(5) 0.077(6) -0.001(5) -0.038(6) -0.014(5)
N101 0.044(6) 0.050(5) 0.071(5) -0.012(4) -0.029(5) -0.019(5)
C102 0.053(7) 0.030(6) 0.071(6) 0.004(5) -0.022(5) -0.021(6)
C103 0.061(7) 0.045(6) 0.067(6) 0.004(5) -0.030(6) -0.032(5)
C104 0.059(7) 0.050(7) 0.059(7) 0.005(5) -0.019(5) -0.033(6)
C105 0.050(7) 0.066(7) 0.063(7) -0.002(5) -0.025(6) -0.027(6)
C106 0.039(7) 0.060(7) 0.059(6) -0.009(5) -0.009(6) -0.020(5)
O107 0.057(6) 0.059(5) 0.067(5) 0.005(4) -0.023(4) -0.024(4)
C108 0.064(9) 0.065(7) 0.061(6) 0.008(5) -0.033(6) -0.030(6)
C109 0.053(8) 0.060(7) 0.055(6) 0.004(5) -0.020(6) -0.022(6)
C110 0.067(9) 0.054(7) 0.055(6) 0.003(5) -0.033(6) -0.028(6)
C111 0.057(8) 0.064(7) 0.060(7) -0.001(5) -0.022(6) -0.027(6)
C112 0.069(9) 0.069(8) 0.052(6) 0.002(6) -0.022(6) -0.037(6)
C113 0.067(9) 0.069(8) 0.060(6) 0.003(5) -0.031(6) -0.025(6)
C114 0.069(9) 0.059(7) 0.061(6) -0.002(5) -0.025(7) -0.036(6)
C115 0.070(8) 0.057(7) 0.057(7) 0.007(5) -0.026(6) -0.035(5)
C116 0.086(11) 0.073(8) 0.072(7) 0.012(6) -0.031(7) -0.046(7)
C117 0.068(9) 0.062(7) 0.075(7) 0.000(5) -0.025(7) -0.033(6)
C118 0.065(8) 0.074(8) 0.075(9) 0.002(6) -0.030(7) -0.032(6)
C119 0.106(11) 0.115(10) 0.057(7) -0.013(6) -0.028(8) -0.061(9)
C120 0.172(16) 0.51(3) 0.094(14) -0.027(16) -0.037(13) -0.23(2)
C121 0.149(15) 0.49(3) 0.21(2) -0.25(2) -0.099(17) 0.09(2)
C122 0.71(4) 0.284(19) 0.193(19) 0.142(14) -0.33(2) -0.34(2)
N201 0.015(5) 0.041(5) 0.077(5) -0.014(4) -0.025(4) -0.007(4)
C202 0.030(7) 0.048(6) 0.063(6) -0.016(5) -0.017(5) -0.006(5)
C203 0.047(7) 0.038(6) 0.063(6) -0.009(4) -0.024(6) -0.011(5)
C204 0.044(7) 0.054(6) 0.050(5) -0.005(4) -0.017(5) -0.026(5)
C205 0.043(8) 0.048(6) 0.062(6) -0.010(5) -0.017(6) -0.012(5)
C206 0.048(7) 0.043(6) 0.063(5) -0.002(5) -0.020(5) -0.021(5)
O207 0.055(6) 0.068(5) 0.051(4) 0.000(4) -0.014(4) -0.027(4)
C208 0.054(8) 0.066(7) 0.052(5) 0.006(5) -0.012(5) -0.025(6)
C209 0.058(8) 0.066(7) 0.042(5) 0.006(5) -0.007(5) -0.027(6)
C210 0.053(8) 0.068(7) 0.061(6) 0.003(6) -0.018(6) -0.027(6)
C211 0.066(8) 0.052(6) 0.058(6) 0.007(5) -0.025(6) -0.025(6)
C212 0.075(9) 0.060(7) 0.046(6) 0.002(5) -0.016(6) -0.025(6)
C213 0.070(8) 0.058(7) 0.041(6) 0.005(5) -0.008(5) -0.032(6)
C214 0.054(8) 0.065(7) 0.034(5) 0.003(5) -0.015(5) -0.023(6)
C215 0.084(9) 0.075(7) 0.070(7) -0.011(6) -0.027(7) -0.029(7)
C216 0.143(15) 0.083(7) 0.123(11) -0.001(8) -0.079(11) -0.053(8)
C217 0.126(12) 0.150(13) 0.076(7) -0.022(8) -0.037(8) -0.060(11)
C218 0.099(9) 0.096(9) 0.158(14) -0.036(9) -0.068(10) -0.019(8)
C219 0.075(9) 0.078(8) 0.058(7) -0.003(5) 0.002(6) -0.044(6)
C220 0.079(9) 0.088(9) 0.108(11) -0.025(7) 0.004(8) -0.039(7)
C221 0.109(13) 0.092(10) 0.110(11) 0.032(8) -0.024(10) -0.059(8)
C222 0.109(14) 0.137(13) 0.092(10) -0.039(8) 0.006(9) -0.080(11)
Cl31 0.150(4) 0.065(2) 0.192(4) -0.010(2) -0.114(4) -0.029(3)
C302 0.113(13) 0.058(7) 0.190(15) 0.001(9) -0.089(12) -0.014(8)
C303 0.123(11) 0.038(7) 0.187(15) -0.011(8) -0.075(12) -0.020(7)
Cl34 0.168(5) 0.067(3) 0.285(6) -0.005(3) -0.156(5) -0.042(3)
Cl41 0.133(4) 0.128(3) 0.106(3) -0.018(2) -0.029(3) -0.072(3)
C402 0.099(12) 0.098(11) 0.131(11) -0.026(8) -0.035(7) -0.025(10)
C403 0.094(12) 0.118(11) 0.106(10) -0.022(7) -0.032(8) -0.052(10)
Cl44 0.124(5) 0.224(5) 0.123(4) -0.020(3) -0.039(3) -0.101(4)
Cl51 0.481(19) 0.140(7) 0.232(10) 0.016(6) -0.192(12) -0.061(9)
C502 0.95(8) 0.14(2) 0.84(11) 0.26(4) -0.62(7) -0.31(2)
C503 0.55(3) 0.43(3) 0.105(18) 0.13(2) -0.17(2) -0.46(3)
Cl54 0.190(7) 0.126(4) 0.141(5) -0.024(3) -0.065(5) -0.092(5)
Cl61 0.170(7) 0.176(6) 0.159(6) -0.046(5) -0.014(5) -0.118(6)
C602 0.231(15) 0.110(12) 0.045(8) 0.009(9) -0.065(8) -0.098(10)
C603 0.161(13) 0.139(13) 0.081(12) 0.018(10) -0.031(8) -0.111(9)
Cl64 0.234(9) 0.226(8) 0.213(8) 0.101(6) -0.140(7) -0.169(7)
Cl71 0.148(5) 0.101(3) 0.113(3) -0.034(2) -0.035(3) -0.042(3)
C702 0.144(10) 0.164(11) 0.091(12) 0.022(10) -0.046(12) -0.085(8)
C703 0.122(10) 0.176(11) 0.100(12) 0.077(11) -0.038(12) -0.079(9)
Cl74 0.203(6) 0.127(3) 0.116(4) 0.016(3) -0.094(4) -0.070(4)
O801 0.216(18) 0.159(13) 0.39(2) 0.137(15) -0.018(17) -0.133(13)

loop_
_atom_type_symbol
_atom_type_description
_atom_type_scat_dispersion_real
_atom_type_scat_dispersion_imag
_atom_type_scat_source
C C 0.0033 0.0016 'International Tables Vol C Tables 4.2.6.8 and 6.1.1.4'
H H 0.0000 0.0000 'International Tables Vol C Tables 4.2.6.8 and 6.1.1.4'
N N 0.0061 0.0033 'International Tables Vol C Tables 4.2.6.8 and 6.1.1.4'
O O 0.0106 0.0060 'International Tables Vol C Tables 4.2.6.8 and 6.1.1.4'
S S 0.1246 0.1234 'International Tables Vol C Tables 4.2.6.8 and 6.1.1.4'
Pd Pd -0.9988 1.0072 'International Tables Vol C Tables 4.2.6.8 and 6.1.1.4'
Cl Cl 0.1484 0.1585 'International Tables Vol C Tables 4.2.6.8 and 6.1.1.4'

loop_
_geom_angle_atom_site_label_1
_geom_angle_atom_site_label_2
_geom_angle_atom_site_label_3
_geom_angle
C16 C11 C12 111.1(9)
C16 C11 H11A 109.4
C12 C11 H11A 109.4
C16 C11 H11B 109.4
C12 C11 H11B 109.4
H11A C11 H11B 108.0
C13 C12 C11 111.4(9)
C13 C12 H12A 109.3
C11 C12 H12A 109.3
C13 C12 H12B 109.3
C11 C12 H12B 109.3
H12A C12 H12B 108.0
C12 C13 C14 114.0(9)
C12 C13 H13A 108.8
C14 C13 H13A 108.8
C12 C13 H13B 108.8
C14 C13 H13B 108.8
H13A C13 H13B 107.6
C13 C14 C15 108.1(8)
C13 C14 C82 110.7(8)
C15 C14 C82 111.3(8)
C13 C14 C17 113.0(8)
C15 C14 C17 110.5(8)
C82 C14 C17 103.2(8)
C16 C15 C14 112.8(8)
C16 C15 H15A 109.0
C14 C15 H15A 109.0
C16 C15 H15B 109.0
C14 C15 H15B 109.0
H15A C15 H15B 107.8
C11 C16 C15 113.4(8)
C11 C16 H16A 108.9
C15 C16 H16A 108.9
C11 C16 H16B 108.9
C15 C16 H16B 108.9
H16A C16 H16B 107.7
C22 C17 C18 118.2(8)
C22 C17 C14 121.4(9)
C18 C17 C14 120.3(8)
C19 C18 C17 120.1(9)
C19 C18 H18A 120.0
C17 C18 H18A 120.0
C20 C19 C18 119.5(10)
C20 C19 C23 121.5(8)
C18 C19 C23 119.0(9)
C19 C20 C21 122.2(9)
C19 C20 N25 119.4(9)
C21 C20 N25 118.0(8)
C20 C21 C22 116.1(9)
C20 C21 C24 124.4(8)
C22 C21 C24 119.5(10)
C17 C22 C21 123.6(10)
C17 C22 H22A 118.2
C21 C22 H22A 118.2
C19 C23 H23A 109.5
C19 C23 H23B 109.5
H23A C23 H23B 109.5
C19 C23 H23C 109.5
H23A C23 H23C 109.5
H23B C23 H23C 109.5
C21 C24 H24A 109.5
C21 C24 H24B 109.5
H24A C24 H24B 109.5
C21 C24 H24C 109.5
H24A C24 H24C 109.5
H24B C24 H24C 109.5
C26 N25 C20 123.0(9)
C26 N25 H25A 118.5
C20 N25 H25A 118.5
O27 C26 N25 122.7(9)
O27 C26 C28 122.8(9)
N25 C26 C28 114.3(10)
C33 C28 C29 119.2(9)
C33 C28 C26 120.7(10)
C29 C28 C26 120.1(9)
C28 C29 C30 119.9(9)
C28 C29 H29A 120.0
C30 C29 H29A 120.0
C31 C30 C29 118.6(10)
C31 C30 C38 122.6(9)
C29 C30 C38 118.6(9)
C32 C31 C30 122.1(9)
C32 C31 H31A 118.9
C30 C31 H31A 118.9
C31 C32 C33 117.9(9)
C31 C32 C34 122.3(9)
C33 C32 C34 119.8(10)
C28 C33 C32 122.2(10)
C28 C33 H33A 118.9
C32 C33 H33A 118.9
C37 C34 C35 110.6(10)
C37 C34 C36 108.0(10)
C35 C34 C36 110.2(9)
C37 C34 C32 110.0(9)
C35 C34 C32 107.6(9)
C36 C34 C32 110.4(9)
C34 C35 H35A 109.5
C34 C35 H35B 109.5
H35A C35 H35B 109.5
C34 C35 H35C 109.5
H35A C35 H35C 109.5
H35B C35 H35C 109.5
C34 C36 H36A 109.5
C34 C36 H36B 109.5
H36A C36 H36B 109.5
C34 C36 H36C 109.5
H36A C36 H36C 109.5
H36B C36 H36C 109.5
C34 C37 H37A 109.5
C34 C37 H37B 109.5
H37A C37 H37B 109.5
C34 C37 H37C 109.5
H37A C37 H37C 109.5
H37B C37 H37C 109.5
O39 C38 N40 125.1(10)
O39 C38 C30 121.8(9)
N40 C38 C30 113.1(9)
C38 N40 C41 124.6(9)
C38 N40 H40A 117.7
C41 N40 H40A 117.7
C46 C41 C42 122.4(10)
C46 C41 N40 119.2(10)
C42 C41 N40 118.3(10)
C43 C42 C41 116.7(10)
C43 C42 C47 121.8(10)
C41 C42 C47 121.6(10)
C44 C43 C42 123.3(10)
C44 C43 H43A 118.4
C42 C43 H43A 118.4
C43 C44 C45 118.0(10)
C43 C44 C49 120.0(9)
C45 C44 C49 122.0(10)
C44 C45 C46 120.8(11)
C44 C45 H45A 119.6
C46 C45 H45A 119.6
C41 C46 C45 118.8(11)
C41 C46 C48 121.9(11)
C45 C46 C48 119.3(11)
C42 C47 H47A 109.5
C42 C47 H47B 109.5
H47A C47 H47B 109.5
C42 C47 H47C 109.5
H47A C47 H47C 109.5
H47B C47 H47C 109.5
C46 C48 H48A 109.5
C46 C48 H48B 109.5
H48A C48 H48B 109.5
C46 C48 H48C 109.5
H48A C48 H48C 109.5
H48B C48 H48C 109.5
C44 C49 C54 110.0(8)
C44 C49 C50 111.7(8)
C54 C49 C50 107.3(9)
C44 C49 C55 104.5(8)
C54 C49 C55 113.0(8)
C50 C49 C55 110.3(8)
C51 C50 C49 113.8(9)
C51 C50 H50A 108.8
C49 C50 H50A 108.8
C51 C50 H50B 108.8
C49 C50 H50B 108.8
H50A C50 H50B 107.7
C50 C51 C52 111.6(9)
C50 C51 H51A 109.3
C52 C51 H51A 109.3
C50 C51 H51B 109.3
C52 C51 H51B 109.3
H51A C51 H51B 108.0
C53 C52 C51 112.6(10)
C53 C52 H52A 109.1
C51 C52 H52A 109.1
C53 C52 H52B 109.1
C51 C52 H52B 109.1
H52A C52 H52B 107.8
C52 C53 C54 112.4(9)
C52 C53 H53A 109.1
C54 C53 H53A 109.1
C52 C53 H53B 109.1
C54 C53 H53B 109.1
H53A C53 H53B 107.8
C49 C54 C53 114.0(9)
C49 C54 H54A 108.7
C53 C54 H54A 108.7
C49 C54 H54B 108.7
C53 C54 H54B 108.7
H54A C54 H54B 107.6
C56 C55 C60 116.5(9)
C56 C55 C49 121.4(9)
C60 C55 C49 122.1(9)
C55 C56 C57 124.0(9)
C55 C56 H56A 118.0
C57 C56 H56A 118.0
C58 C57 C56 117.6(9)
C58 C57 C61 122.0(9)
C56 C57 C61 120.4(9)
C57 C58 C59 121.6(9)
C57 C58 N63 118.2(9)
C59 C58 N63 120.2(9)
C58 C59 C60 117.7(9)
C58 C59 C62 122.4(9)
C60 C59 C62 119.9(9)
C59 C60 C55 122.7(9)
C59 C60 H60A 118.6
C55 C60 H60A 118.6
C57 C61 H61A 109.5
C57 C61 H61B 109.5
H61A C61 H61B 109.5
C57 C61 H61C 109.5
H61A C61 H61C 109.5
H61B C61 H61C 109.5
C59 C62 H62A 109.5
C59 C62 H62B 109.5
H62A C62 H62B 109.5
C59 C62 H62C 109.5
H62A C62 H62C 109.5
H62B C62 H62C 109.5
C64 N63 C58 125.6(8)
C64 N63 H63A 117.2
C58 N63 H63A 117.2
O65 C64 N63 123.9(9)
O65 C64 C66 124.2(9)
N63 C64 C66 111.9(9)
C67 C66 C71 119.7(9)
C67 C66 C64 120.7(9)
C71 C66 C64 119.5(9)
C68 C67 C66 121.1(9)
C68 C67 H67A 119.4
C66 C67 H67A 119.4
C67 C68 C69 118.7(10)
C67 C68 C76 119.9(9)
C69 C68 C76 121.3(9)
C70 C69 C68 121.8(9)
C70 C69 H69A 119.1
C68 C69 H69A 119.1
C69 C70 C71 116.8(9)
C69 C70 C72 122.0(8)
C71 C70 C72 121.1(9)
C66 C71 C70 121.7(10)
C66 C71 H71A 119.2
C70 C71 H71A 119.2
C73 C72 C75 108.8(9)
C73 C72 C74 109.2(10)
C75 C72 C74 109.4(8)
C73 C72 C70 109.0(8)
C75 C72 C70 112.1(9)
C74 C72 C70 108.2(8)
C72 C73 H73A 109.5
C72 C73 H73B 109.5
H73A C73 H73B 109.5
C72 C73 H73C 109.5
H73A C73 H73C 109.5
H73B C73 H73C 109.5
C72 C74 H74A 109.5
C72 C74 H74B 109.5
H74A C74 H74B 109.5
C72 C74 H74C 109.5
H74A C74 H74C 109.5
H74B C74 H74C 109.5
C72 C75 H75A 109.5
C72 C75 H75B 109.5
H75A C75 H75B 109.5
C72 C75 H75C 109.5
H75A C75 H75C 109.5
H75B C75 H75C 109.5
O77 C76 N78 122.7(10)
O77 C76 C68 122.2(10)
N78 C76 C68 115.0(9)
C76 N78 C79 125.6(9)
C76 N78 H78A 117.2
C79 N78 H78A 117.2
C84 C79 C80 121.7(10)
C84 C79 N78 120.5(10)
C80 C79 N78 117.7(10)
C81 C80 C79 117.9(10)
C81 C80 C86 118.8(10)
C79 C80 C86 123.2(11)
C80 C81 C82 122.7(10)
C80 C81 H81A 118.7
C82 C81 H81A 118.7
C83 C82 C81 117.2(10)
C83 C82 C14 122.8(9)
C81 C82 C14 119.9(9)
C82 C83 C84 121.9(10)
C82 C83 H83A 119.0
C84 C83 H83A 119.0
C79 C84 C83 118.5(10)
C79 C84 C85 119.8(10)
C83 C84 C85 121.7(9)
C80 C86 H86A 109.5
C80 C86 H86B 109.5
H86A C86 H86B 109.5
C80 C86 H86C 109.5
H86A C86 H86C 109.5
H86B C86 H86C 109.5
C84 C85 H85A 109.5
C84 C85 H85B 109.5
H85A C85 H85B 109.5
C84 C85 H85C 109.5
H85A C85 H85C 109.5
H85B C85 H85C 109.5
N201 Pd N101 175.9(3)
N201 Pd S1 94.4(2)
N101 Pd S1 87.3(2)
N201 Pd S4 92.0(2)
N101 Pd S4 86.4(2)
S1 Pd S4 173.55(11)
C2 S1 Pd 105.8(4)
N3 C2 S1 179.4(14)
C5 S4 Pd 105.8(4)
N6 C5 S4 176.8(11)
C102 N101 C106 114.7(10)
C102 N101 Pd 128.4(8)
C106 N101 Pd 116.1(8)
N101 C102 C103 129.4(12)
N101 C102 H10A 115.3
C103 C102 H10A 115.3
C102 C103 C104 115.4(11)
C102 C103 H10B 122.3
C104 C103 H10B 122.3
O107 C104 C105 124.1(11)
O107 C104 C103 116.2(11)
C105 C104 C103 119.7(11)
C106 C105 C104 117.1(12)
C106 C105 H10C 121.4
C104 C105 H10C 121.4
C105 C106 N101 123.4(11)
C105 C106 H10D 118.3
N101 C106 H10D 118.3
C104 O107 C108 118.3(9)
C109 C108 O107 108.9(10)
C109 C108 H10E 109.9
O107 C108 H10E 109.9
C109 C108 H10F 109.9
O107 C108 H10F 109.9
H10E C108 H10F 108.3
C110 C109 C114 119.9(10)
C110 C109 C108 118.8(10)
C114 C109 C108 121.3(10)
C111 C110 C109 119.6(10)
C111 C110 H11C 120.2
C109 C110 H11C 120.2
C112 C111 C110 119.7(10)
C112 C111 C115 122.3(10)
C110 C111 C115 118.1(9)
C111 C112 C113 121.1(10)
C111 C112 H11D 119.5
C113 C112 H11D 119.5
C114 C113 C112 119.6(10)
C114 C113 C119 119.3(11)
C112 C113 C119 121.0(11)
C113 C114 C109 120.0(10)
C113 C114 H11E 120.0
C109 C114 H11E 120.0
C117 C115 C118 111.8(9)
C117 C115 C116 108.0(9)
C118 C115 C116 108.9(10)
C117 C115 C111 110.3(10)
C118 C115 C111 106.8(9)
C116 C115 C111 111.0(9)
C115 C116 H11F 109.5
C115 C116 H11G 109.5
H11F C116 H11G 109.5
C115 C116 H11H 109.5
H11F C116 H11H 109.5
H11G C116 H11H 109.5
C115 C117 H11I 109.5
C115 C117 H11J 109.5
H11I C117 H11J 109.5
C115 C117 H11K 109.5
H11I C117 H11K 109.5
H11J C117 H11K 109.5
C115 C118 H11L 109.5
C115 C118 H11M 109.5
H11L C118 H11M 109.5
C115 C118 H11N 109.5
H11L C118 H11N 109.5
H11M C118 H11N 109.5
C122 C119 C120 110(2)
C122 C119 C121 104(2)
C120 C119 C121 103.6(19)
C122 C119 C113 113.7(13)
C120 C119 C113 115.1(13)
C121 C119 C113 109.3(14)
C119 C120 H12C 109.5
C119 C120 H12D 109.5
H12C C120 H12D 109.5
C119 C120 H12E 109.5
H12C C120 H12E 109.5
H12D C120 H12E 109.5
C119 C121 H12F 109.5
C119 C121 H12G 109.5
H12F C121 H12G 109.5
C119 C121 H12H 109.5
H12F C121 H12H 109.5
H12G C121 H12H 109.5
C119 C122 H12I 109.5
C119 C122 H12J 109.5
H12I C122 H12J 109.5
C119 C122 H12K 109.5
H12I C122 H12K 109.5
H12J C122 H12K 109.5
C206 N201 C202 114.6(9)
C206 N201 Pd 120.9(7)
C202 N201 Pd 124.5(7)
N201 C202 C203 124.1(10)
N201 C202 H20A 117.9
C203 C202 H20A 117.9
C202 C203 C204 118.4(10)
C202 C203 H20B 120.8
C204 C203 H20B 120.8
O207 C204 C205 116.5(10)
O207 C204 C203 125.3(10)
C205 C204 C203 118.2(10)
C206 C205 C204 118.7(11)
C206 C205 H20C 120.6
C204 C205 H20C 120.6
N201 C206 C205 125.9(11)
N201 C206 H20D 117.1
C205 C206 H20D 117.1
C204 O207 C208 118.9(9)
O207 C208 C209 107.3(9)
O207 C208 H20E 110.2
C209 C208 H20E 110.2
O207 C208 H20F 110.2
C209 C208 H20F 110.2
H20E C208 H20F 108.5
C214 C209 C210 121.0(11)
C214 C209 C208 119.4(11)
C210 C209 C208 119.5(11)
C211 C210 C209 120.4(11)
C211 C210 H21A 119.8
C209 C210 H21A 119.8
C210 C211 C212 118.0(11)
C210 C211 C215 120.9(11)
C212 C211 C215 121.1(11)
C211 C212 C213 122.3(10)
C211 C212 H21B 118.9
C213 C212 H21B 118.9
C214 C213 C212 116.1(10)
C214 C213 C219 123.4(11)
C212 C213 C219 120.5(10)
C213 C214 C209 122.1(11)
C213 C214 H21C 119.0
C209 C214 H21C 119.0
C217 C215 C218 109.4(12)
C217 C215 C211 113.2(12)
C218 C215 C211 109.7(11)
C217 C215 C216 106.0(11)
C218 C215 C216 108.5(12)
C211 C215 C216 109.8(10)
C215 C216 H21D 109.5
C215 C216 H21E 109.5
H21D C216 H21E 109.5
C215 C216 H21F 109.5
H21D C216 H21F 109.5
H21E C216 H21F 109.5
C215 C217 H21G 109.5
C215 C217 H21H 109.5
H21G C217 H21H 109.5
C215 C217 H21I 109.5
H21G C217 H21I 109.5
H21H C217 H21I 109.5
C215 C218 H21J 109.5
C215 C218 H21K 109.5
H21J C218 H21K 109.5
C215 C218 H21L 109.5
H21J C218 H21L 109.5
H21K C218 H21L 109.5
C222 C219 C213 111.8(10)
C222 C219 C220 111.7(13)
C213 C219 C220 110.1(10)
C222 C219 C221 107.3(11)
C213 C219 C221 109.1(11)
C220 C219 C221 106.7(11)
C219 C220 H22B 109.5
C219 C220 H22C 109.5
H22B C220 H22C 109.5
C219 C220 H22D 109.5
H22B C220 H22D 109.5
H22C C220 H22D 109.5
C219 C221 H22E 109.5
C219 C221 H22F 109.5
H22E C221 H22F 109.5
C219 C221 H22G 109.5
H22E C221 H22G 109.5
H22F C221 H22G 109.5
C219 C222 H22H 109.5
C219 C222 H22I 109.5
H22H C222 H22I 109.5
C219 C222 H22J 109.5
H22H C222 H22J 109.5
H22I C222 H22J 109.5
C303 C302 Cl31 111.3(10)
C303 C302 H30A 109.4
Cl31 C302 H30A 109.4
C303 C302 H30B 109.4
Cl31 C302 H30B 109.4
H30A C302 H30B 108.0
C302 C303 Cl34 115.2(11)
C302 C303 H30C 108.5
Cl34 C303 H30C 108.5
C302 C303 H30D 108.5
Cl34 C303 H30D 108.5
H30C C303 H30D 107.5
C403 C402 Cl41 114.4(11)
C403 C402 H40B 108.7
Cl41 C402 H40B 108.7
C403 C402 H40C 108.7
Cl41 C402 H40C 108.7
H40B C402 H40C 107.6
C402 C403 Cl44 111.5(10)
C402 C403 H40D 109.3
Cl44 C403 H40D 109.3
C402 C403 H40E 109.3
Cl44 C403 H40E 109.3
H40D C403 H40E 108.0
Cl51 C502 C503 91(2)
Cl51 C502 H50C 113.4
C503 C502 H50C 113.4
Cl51 C502 H50D 113.4
C503 C502 H50D 113.4
H50C C502 H50D 110.7
Cl54 C503 C502 114(2)
Cl54 C503 H50E 108.7
C502 C503 H50E 108.7
Cl54 C503 H50F 108.7
C502 C503 H50F 108.7
H50E C503 H50F 107.6
C603 C602 Cl61 112.2(12)
C603 C602 H60B 109.2
Cl61 C602 H60B 109.2
C603 C602 H60C 109.2
Cl61 C602 H60C 109.2
H60B C602 H60C 107.9
C602 C603 Cl64 112.8(14)
C602 C603 H60D 109.0
Cl64 C603 H60D 109.0
C602 C603 H60E 109.0
Cl64 C603 H60E 109.0
H60D C603 H60E 107.8
C703 C702 Cl71 111.5(10)
C703 C702 H70A 109.3
Cl71 C702 H70A 109.3
C703 C702 H70B 109.3
Cl71 C702 H70B 109.3
H70A C702 H70B 108.0
C702 C703 Cl74 111.3(11)
C702 C703 H70C 109.4
Cl74 C703 H70C 109.4
C702 C703 H70D 109.4
Cl74 C703 H70D 109.4
H70C C703 H70D 108.0

loop_
_geom_bond_atom_site_label_1
_geom_bond_atom_site_label_2
_geom_bond_distance
C11 C16 1.513(13)
C11 C12 1.549(14)
C11 H11A 0.9900
C11 H11B 0.9900
C12 C13 1.497(14)
C12 H12A 0.9900
C12 H12B 0.9900
C13 C14 1.529(13)
C13 H13A 0.9900
C13 H13B 0.9900
C14 C15 1.543(13)
C14 C82 1.565(14)
C14 C17 1.576(12)
C15 C16 1.531(13)
C15 H15A 0.9900
C15 H15B 0.9900
C16 H16A 0.9900
C16 H16B 0.9900
C17 C22 1.365(12)
C17 C18 1.406(13)
C18 C19 1.399(12)
C18 H18A 0.9500
C19 C20 1.375(13)
C19 C23 1.502(13)
C20 C21 1.397(13)
C20 N25 1.458(11)
C21 C22 1.406(12)
C21 C24 1.503(13)
C22 H22A 0.9500
C23 H23A 0.9800
C23 H23B 0.9800
C23 H23C 0.9800
C24 H24A 0.9800
C24 H24B 0.9800
C24 H24C 0.9800
N25 C26 1.370(12)
N25 H25A 0.8800
C26 O27 1.220(12)
C26 C28 1.492(13)
C28 C33 1.373(13)
C28 C29 1.381(13)
C29 C30 1.407(13)
C29 H29A 0.9500
C30 C31 1.376(13)
C30 C38 1.516(15)
C31 C32 1.374(14)
C31 H31A 0.9500
C32 C33 1.380(13)
C32 C34 1.566(13)
C33 H33A 0.9500
C34 C37 1.489(15)
C34 C35 1.514(15)
C34 C36 1.550(14)
C35 H35A 0.9800
C35 H35B 0.9800
C35 H35C 0.9800
C36 H36A 0.9800
C36 H36B 0.9800
C36 H36C 0.9800
C37 H37A 0.9800
C37 H37B 0.9800
C37 H37C 0.9800
C38 O39 1.218(11)
C38 N40 1.353(12)
N40 C41 1.443(13)
N40 H40A 0.8800
C41 C46 1.364(14)
C41 C42 1.414(14)
C42 C43 1.382(14)
C42 C47 1.496(14)
C43 C44 1.381(13)
C43 H43A 0.9500
C44 C45 1.400(13)
C44 C49 1.537(14)
C45 C46 1.403(15)
C45 H45A 0.9500
C46 C48 1.507(15)
C47 H47A 0.9800
C47 H47B 0.9800
C47 H47C 0.9800
C48 H48A 0.9800
C48 H48B 0.9800
C48 H48C 0.9800
C49 C54 1.545(13)
C49 C50 1.549(14)
C49 C55 1.569(12)
C50 C51 1.496(14)
C50 H50A 0.9900
C50 H50B 0.9900
C51 C52 1.528(15)
C51 H51A 0.9900
C51 H51B 0.9900
C52 C53 1.502(16)
C52 H52A 0.9900
C52 H52B 0.9900
C53 C54 1.551(14)
C53 H53A 0.9900
C53 H53B 0.9900
C54 H54A 0.9900
C54 H54B 0.9900
C55 C56 1.360(12)
C55 C60 1.396(13)
C56 C57 1.394(12)
C56 H56A 0.9500
C57 C58 1.382(13)
C57 C61 1.518(13)
C58 C59 1.391(13)
C58 N63 1.442(11)
C59 C60 1.394(12)
C59 C62 1.526(13)
C60 H60A 0.9500
C61 H61A 0.9800
C61 H61B 0.9800
C61 H61C 0.9800
C62 H62A 0.9800
C62 H62B 0.9800
C62 H62C 0.9800
N63 C64 1.381(12)
N63 H63A 0.8800
C64 O65 1.190(12)
C64 C66 1.528(13)
C66 C67 1.387(14)
C66 C71 1.388(13)
C67 C68 1.357(12)
C67 H67A 0.9500
C68 C69 1.434(13)
C68 C76 1.478(14)
C69 C70 1.385(14)
C69 H69A 0.9500
C70 C71 1.409(12)
C70 C72 1.529(13)
C71 H71A 0.9500
C72 C73 1.511(14)
C72 C75 1.514(13)
C72 C74 1.519(14)
C73 H73A 0.9800
C73 H73B 0.9800
C73 H73C 0.9800
C74 H74A 0.9800
C74 H74B 0.9800
C74 H74C 0.9800
C75 H75A 0.9800
C75 H75B 0.9800
C75 H75C 0.9800
C76 O77 1.241(11)
C76 N78 1.341(12)
N78 C79 1.411(13)
N78 H78A 0.8800
C79 C84 1.380(14)
C79 C80 1.394(14)
C80 C81 1.381(15)
C80 C86 1.490(14)
C81 C82 1.394(13)
C81 H81A 0.9500
C82 C83 1.391(14)
C83 C84 1.392(14)
C83 H83A 0.9500
C84 C85 1.540(14)
C86 H86A 0.9800
C86 H86B 0.9800
C86 H86C 0.9800
C85 H85A 0.9800
C85 H85B 0.9800
C85 H85C 0.9800
Pd N201 1.966(9)
Pd N101 2.011(9)
Pd S1 2.319(3)
Pd S4 2.325(3)
S1 C2 1.664(13)
C2 N3 1.162(12)
S4 C5 1.655(12)
C5 N6 1.161(12)
N101 C102 1.273(13)
N101 C106 1.412(13)
C102 C103 1.359(13)
C102 H10A 0.9500
C103 C104 1.431(15)
C103 H10B 0.9500
C104 O107 1.365(12)
C104 C105 1.392(15)
C105 C106 1.386(14)
C105 H10C 0.9500
C106 H10D 0.9500
O107 C108 1.464(13)
C108 C109 1.464(14)
C108 H10E 0.9900
C108 H10F 0.9900
C109 C110 1.412(14)
C109 C114 1.415(14)
C110 C111 1.400(14)
C110 H11C 0.9500
C111 C112 1.384(14)
C111 C115 1.567(14)
C112 C113 1.413(15)
C112 H11D 0.9500
C113 C114 1.376(14)
C113 C119 1.529(16)
C114 H11E 0.9500
C115 C117 1.519(15)
C115 C118 1.557(16)
C115 C116 1.560(14)
C116 H11F 0.9800
C116 H11G 0.9800
C116 H11H 0.9800
C117 H11I 0.9800
C117 H11J 0.9800
C117 H11K 0.9800
C118 H11L 0.9800
C118 H11M 0.9800
C118 H11N 0.9800
C119 C122 1.33(2)
C119 C120 1.41(2)
C119 C121 1.46(2)
C120 H12C 0.9800
C120 H12D 0.9800
C120 H12E 0.9800
C121 H12F 0.9800
C121 H12G 0.9800
C121 H12H 0.9800
C122 H12I 0.9800
C122 H12J 0.9800
C122 H12K 0.9800
N201 C206 1.355(13)
N201 C202 1.364(12)
C202 C203 1.391(14)
C202 H20A 0.9500
C203 C204 1.398(14)
C203 H20B 0.9500
C204 O207 1.345(11)
C204 C205 1.398(14)
C205 C206 1.355(13)
C205 H20C 0.9500
C206 H20D 0.9500
O207 C208 1.455(12)
C208 C209 1.501(14)
C208 H20E 0.9900
C208 H20F 0.9900
C209 C214 1.384(15)
C209 C210 1.388(15)
C210 C211 1.382(14)
C210 H21A 0.9500
C211 C212 1.408(15)
C211 C215 1.517(16)
C212 C213 1.445(15)
C212 H21B 0.9500
C213 C214 1.372(14)
C213 C219 1.520(16)
C214 H21C 0.9500
C215 C217 1.492(17)
C215 C218 1.517(19)
C215 C216 1.536(16)
C216 H21D 0.9800
C216 H21E 0.9800
C216 H21F 0.9800
C217 H21G 0.9800
C217 H21H 0.9800
C217 H21I 0.9800
C218 H21J 0.9800
C218 H21K 0.9800
C218 H21L 0.9800
C219 C222 1.494(17)
C219 C220 1.526(17)
C219 C221 1.566(17)
C220 H22B 0.9800
C220 H22C 0.9800
C220 H22D 0.9800
C221 H22E 0.9800
C221 H22F 0.9800
C221 H22G 0.9800
C222 H22H 0.9800
C222 H22I 0.9800
C222 H22J 0.9800
Cl31 C302 1.760(10)
C302 C303 1.502(19)
C302 H30A 0.9900
C302 H30B 0.9900
C303 Cl34 1.752(11)
C303 H30C 0.9900
C303 H30D 0.9900
Cl41 C402 1.780(11)
C402 C403 1.428(18)
C402 H40B 0.9900
C402 H40C 0.9900
C403 Cl44 1.758(11)
C403 H40D 0.9900
C403 H40E 0.9900
Cl51 C502 1.796(15)
C502 C503 1.80(7)
C502 H50C 0.9900
C502 H50D 0.9900
C503 Cl54 1.770(13)
C503 H50E 0.9900
C503 H50F 0.9900
Cl61 C602 1.750(13)
C602 C603 1.47(2)
C602 H60B 0.9900
C602 H60C 0.9900
C603 Cl64 1.742(13)
C603 H60D 0.9900
C603 H60E 0.9900
Cl71 C702 1.752(12)
C702 C703 1.43(2)
C702 H70A 0.9900
C702 H70B 0.9900
C703 Cl74 1.831(12)
C703 H70C 0.9900
C703 H70D 0.9900

loop_
_geom_hbond_atom_site_label_D
_geom_hbond_atom_site_label_H
_geom_hbond_atom_site_label_A
_geom_hbond_distance_DH
_geom_hbond_distance_HA
_geom_hbond_distance_DA
_geom_hbond_angle_DHA
N25 H25A N3 0.88 2.44 3.316(14) 177.7
N40 H40A N3 0.88 2.19 3.063(13) 171.9
N63 H63A N6 0.88 2.24 3.107(12) 168.2
N78 H78A N6 0.88 2.22 3.064(12) 161.0

loop_
_geom_torsion_atom_site_label_1
_geom_torsion_atom_site_label_2
_geom_torsion_atom_site_label_3
_geom_torsion_atom_site_label_4
_geom_torsion
C16 C11 C12 C13 52.0(11)
C11 C12 C13 C14 -56.8(11)
C12 C13 C14 C15 56.5(10)
C12 C13 C14 C82 178.7(8)
C12 C13 C14 C17 -66.1(11)
C13 C14 C15 C16 -53.3(10)
C82 C14 C15 C16 -175.2(8)
C17 C14 C15 C16 70.8(11)
C12 C11 C16 C15 -50.6(11)
C14 C15 C16 C11 53.0(11)
C13 C14 C17 C22 -23.1(13)
C15 C14 C17 C22 -144.4(10)
C82 C14 C17 C22 96.5(11)
C13 C14 C17 C18 161.2(9)
C15 C14 C17 C18 39.9(13)
C82 C14 C17 C18 -79.2(11)
C22 C17 C18 C19 -2.1(15)
C14 C17 C18 C19 173.7(9)
C17 C18 C19 C20 2.2(15)
C17 C18 C19 C23 179.9(10)
C18 C19 C20 C21 -4.5(15)
C23 C19 C20 C21 177.8(10)
C18 C19 C20 N25 -176.7(9)
C23 C19 C20 N25 5.6(15)
C19 C20 C21 C22 6.4(15)
N25 C20 C21 C22 178.7(9)
C19 C20 C21 C24 -176.7(10)
N25 C20 C21 C24 -4.3(15)
C18 C17 C22 C21 4.4(15)
C14 C17 C22 C21 -171.3(9)
C20 C21 C22 C17 -6.4(15)
C24 C21 C22 C17 176.5(10)
C19 C20 N25 C26 -121.5(11)
C21 C20 N25 C26 66.0(13)
C20 N25 C26 O27 11.8(17)
C20 N25 C26 C28 -164.2(9)
O27 C26 C28 C33 31.7(17)
N25 C26 C28 C33 -152.3(10)
O27 C26 C28 C29 -146.2(12)
N25 C26 C28 C29 29.8(15)
C33 C28 C29 C30 0.8(16)
C26 C28 C29 C30 178.7(10)
C28 C29 C30 C31 -0.3(16)
C28 C29 C30 C38 -176.8(10)
C29 C30 C31 C32 1.1(16)
C38 C30 C31 C32 177.5(10)
C30 C31 C32 C33 -2.4(16)
C30 C31 C32 C34 178.7(10)
C29 C28 C33 C32 -2.2(16)
C26 C28 C33 C32 179.9(10)
C31 C32 C33 C28 3.0(16)
C34 C32 C33 C28 -178.1(10)
C31 C32 C34 C37 -131.5(12)
C33 C32 C34 C37 49.6(14)
C31 C32 C34 C35 107.9(12)
C33 C32 C34 C35 -71.0(12)
C31 C32 C34 C36 -12.4(15)
C33 C32 C34 C36 168.7(11)
C31 C30 C38 O39 -33.7(16)
C29 C30 C38 O39 142.8(10)
C31 C30 C38 N40 147.5(10)
C29 C30 C38 N40 -36.0(14)
O39 C38 N40 C41 -10.7(16)
C30 C38 N40 C41 168.1(9)
C38 N40 C41 C46 112.8(11)
C38 N40 C41 C42 -70.3(12)
C46 C41 C42 C43 2.7(14)
N40 C41 C42 C43 -174.1(8)
C46 C41 C42 C47 -177.1(9)
N40 C41 C42 C47 6.1(13)
C41 C42 C43 C44 -0.8(14)
C47 C42 C43 C44 179.0(9)
C42 C43 C44 C45 -1.9(14)
C42 C43 C44 C49 175.9(8)
C43 C44 C45 C46 2.8(14)
C49 C44 C45 C46 -175.0(9)
C42 C41 C46 C45 -1.9(14)
N40 C41 C46 C45 174.9(8)
C42 C41 C46 C48 178.8(10)
N40 C41 C46 C48 -4.5(14)
C44 C45 C46 C41 -1.0(14)
C44 C45 C46 C48 178.4(9)
C43 C44 C49 C54 42.7(12)
C45 C44 C49 C54 -139.5(9)
C43 C44 C49 C50 161.8(8)
C45 C44 C49 C50 -20.5(12)
C43 C44 C49 C55 -78.9(10)
C45 C44 C49 C55 98.8(10)
C44 C49 C50 C51 -176.6(8)
C54 C49 C50 C51 -55.9(10)
C55 C49 C50 C51 67.6(11)
C49 C50 C51 C52 57.2(11)
C50 C51 C52 C53 -52.8(12)
C51 C52 C53 C54 49.6(12)
C44 C49 C54 C53 174.0(8)
C50 C49 C54 C53 52.3(10)
C55 C49 C54 C53 -69.6(11)
C52 C53 C54 C49 -51.4(12)
C44 C49 C55 C56 -76.8(12)
C54 C49 C55 C56 163.6(10)
C50 C49 C55 C56 43.5(12)
C44 C49 C55 C60 101.8(11)
C54 C49 C55 C60 -17.8(14)
C50 C49 C55 C60 -138.0(10)
C60 C55 C56 C57 -1.0(15)
C49 C55 C56 C57 177.6(9)
C55 C56 C57 C58 -0.1(16)
C55 C56 C57 C61 179.4(10)
C56 C57 C58 C59 0.8(16)
C61 C57 C58 C59 -178.6(10)
C56 C57 C58 N63 -176.2(9)
C61 C57 C58 N63 4.4(15)
C57 C58 C59 C60 -0.4(16)
N63 C58 C59 C60 176.5(9)
C57 C58 C59 C62 -178.3(10)
N63 C58 C59 C62 -1.4(16)
C58 C59 C60 C55 -0.8(15)
C62 C59 C60 C55 177.2(10)
C56 C55 C60 C59 1.4(15)
C49 C55 C60 C59 -177.2(9)
C57 C58 N63 C64 -124.8(11)
C59 C58 N63 C64 58.2(14)
C58 N63 C64 O65 11.0(17)
C58 N63 C64 C66 -169.6(9)
O65 C64 C66 C67 -150.3(11)
N63 C64 C66 C67 30.3(14)
O65 C64 C66 C71 28.6(16)
N63 C64 C66 C71 -150.8(9)
C71 C66 C67 C68 3.7(16)
C64 C66 C67 C68 -177.4(9)
C66 C67 C68 C69 -2.8(15)
C66 C67 C68 C76 -179.1(10)
C67 C68 C69 C70 1.3(15)
C76 C68 C69 C70 177.6(10)
C68 C69 C70 C71 -0.7(15)
C68 C69 C70 C72 -179.8(9)
C67 C66 C71 C70 -3.1(15)
C64 C66 C71 C70 178.0(9)
C69 C70 C71 C66 1.6(15)
C72 C70 C71 C66 -179.3(9)
C69 C70 C72 C73 -124.2(11)
C71 C70 C72 C73 56.8(12)
C69 C70 C72 C75 -3.6(14)
C71 C70 C72 C75 177.4(9)
C69 C70 C72 C74 117.1(11)
C71 C70 C72 C74 -61.9(12)
C67 C68 C76 O77 138.8(11)
C69 C68 C76 O77 -37.4(16)
C67 C68 C76 N78 -37.1(15)
C69 C68 C76 N78 146.7(10)
O77 C76 N78 C79 -12.5(17)
C68 C76 N78 C79 163.4(10)
C76 N78 C79 C84 100.8(13)
C76 N78 C79 C80 -81.9(12)
C84 C79 C80 C81 1.1(15)
N78 C79 C80 C81 -176.2(9)
C84 C79 C80 C86 176.9(10)
N78 C79 C80 C86 -0.4(15)
C79 C80 C81 C82 -2.1(15)
C86 C80 C81 C82 -178.1(9)
C80 C81 C82 C83 1.6(14)
C80 C81 C82 C14 178.3(9)
C13 C14 C82 C83 -136.1(9)
C15 C14 C82 C83 -15.7(12)
C17 C14 C82 C83 102.8(10)
C13 C14 C82 C81 47.4(11)
C15 C14 C82 C81 167.7(8)
C17 C14 C82 C81 -73.8(10)
C81 C82 C83 C84 0.1(14)
C14 C82 C83 C84 -176.6(9)
C80 C79 C84 C83 0.4(15)
N78 C79 C84 C83 177.6(9)
C80 C79 C84 C85 -177.3(9)
N78 C79 C84 C85 -0.2(14)
C82 C83 C84 C79 -1.0(15)
C82 C83 C84 C85 176.7(9)
N201 Pd S1 C2 -9.5(5)
N101 Pd S1 C2 174.3(5)
S4 Pd S1 C2 163.4(11)
Pd S1 C2 N3 104(100)
N201 Pd S4 C5 6.1(5)
N101 Pd S4 C5 -177.7(5)
S1 Pd S4 C5 -166.8(10)
Pd S4 C5 N6 151(17)
N201 Pd N101 C102 115(5)
S1 Pd N101 C102 -131.1(8)
S4 Pd N101 C102 47.6(8)
N201 Pd N101 C106 -54(5)
S1 Pd N101 C106 59.8(6)
S4 Pd N101 C106 -121.4(7)
C106 N101 C102 C103 -1.8(15)
Pd N101 C102 C103 -171.0(8)
N101 C102 C103 C104 4.3(16)
C102 C103 C104 O107 175.9(8)
C102 C103 C104 C105 -5.8(14)
O107 C104 C105 C106 -176.6(9)
C103 C104 C105 C106 5.2(15)
C104 C105 C106 N101 -2.7(15)
C102 N101 C106 C105 0.9(14)
Pd N101 C106 C105 171.4(8)
C105 C104 O107 C108 3.3(15)
C103 C104 O107 C108 -178.5(8)
C104 O107 C108 C109 175.7(9)
O107 C108 C109 C110 -64.6(13)
O107 C108 C109 C114 117.3(12)
C114 C109 C110 C111 -1.4(18)
C108 C109 C110 C111 -179.5(11)
C109 C110 C111 C112 2.2(18)
C109 C110 C111 C115 -177.4(10)
C110 C111 C112 C113 -1.4(19)
C115 C111 C112 C113 178.3(11)
C111 C112 C113 C114 -0.4(19)
C111 C112 C113 C119 -178.4(12)
C112 C113 C114 C109 1.3(19)
C119 C113 C114 C109 179.3(12)
C110 C109 C114 C113 -0.4(18)
C108 C109 C114 C113 177.7(11)
C112 C111 C115 C117 129.1(12)
C110 C111 C115 C117 -51.3(14)
C112 C111 C115 C118 -109.3(12)
C110 C111 C115 C118 70.4(13)
C112 C111 C115 C116 9.4(16)
C110 C111 C115 C116 -171.0(11)
C114 C113 C119 C122 152(2)
C112 C113 C119 C122 -30(3)
C114 C113 C119 C120 24(2)
C112 C113 C119 C120 -157.6(18)
C114 C113 C119 C121 -92(2)
C112 C113 C119 C121 86(2)
N101 Pd N201 C206 27(5)
S1 Pd N201 C206 -87.1(7)
S4 Pd N201 C206 93.7(7)
N101 Pd N201 C202 -152(5)
S1 Pd N201 C202 94.3(7)
S4 Pd N201 C202 -84.9(7)
C206 N201 C202 C203 -1.7(14)
Pd N201 C202 C203 177.0(7)
N201 C202 C203 C204 -0.5(15)
C202 C203 C204 O207 -176.5(9)
C202 C203 C204 C205 2.4(14)
O207 C204 C205 C206 177.0(9)
C203 C204 C205 C206 -2.0(15)
C202 N201 C206 C205 2.1(14)
Pd N201 C206 C205 -176.6(8)
C204 C205 C206 N201 -0.3(16)
C205 C204 O207 C208 -171.7(9)
C203 C204 O207 C208 7.2(14)
C204 O207 C208 C209 178.8(8)
O207 C208 C209 C214 78.0(12)
O207 C208 C209 C210 -100.6(13)
C214 C209 C210 C211 3.2(18)
C208 C209 C210 C211 -178.3(10)
C209 C210 C211 C212 -1.2(17)
C209 C210 C211 C215 177.8(11)
C210 C211 C212 C213 -0.8(18)
C215 C211 C212 C213 -179.9(11)
C211 C212 C213 C214 0.9(17)
C211 C212 C213 C219 178.5(11)
C212 C213 C214 C209 1.0(17)
C219 C213 C214 C209 -176.5(12)
C210 C209 C214 C213 -3.1(18)
C208 C209 C214 C213 178.4(10)
C210 C211 C215 C217 174.9(12)
C212 C211 C215 C217 -6.1(17)
C210 C211 C215 C218 -62.6(15)
C212 C211 C215 C218 116.4(14)
C210 C211 C215 C216 56.6(16)
C212 C211 C215 C216 -124.4(13)
C214 C213 C219 C222 0.0(18)
C212 C213 C219 C222 -177.4(12)
C214 C213 C219 C220 -124.7(13)
C212 C213 C219 C220 57.9(16)
C214 C213 C219 C221 118.5(13)
C212 C213 C219 C221 -58.9(15)
Cl31 C302 C303 Cl34 65.0(15)
Cl41 C402 C403 Cl44 71.1(14)
Cl51 C502 C503 Cl54 70(2)
Cl61 C602 C603 Cl64 -69.3(15)
Cl71 C702 C703 Cl74 165.3(8)
